data_4024931
loop_
_publ_author_name
'Michael D. Weller'
'Benson M. Kariuki'
'Liam R. Cox'

_publ_section_title
;
Synthesis of Hybrid Masked Triyne-Phenylene Axial Rods Containing
(E)-\b-Chlorovinylsilanes in the \p-Conjugated Framework
;
_journal_name_full 'Journal of Organic Chemistry'
_journal_page_first 7898
_journal_page_last 7907
_journal_paper_doi 10.1021/jo901766p
_journal_volume 74
_journal_year 2009
_chemical_formula_moiety 'C50 H44 Br4 Cl2 Si2'
_chemical_formula_sum 'C50 H44 Br4 Cl2 Si2'
_chemical_formula_weight 1091.57
_chemical_name_systematic
;
 ?
;
_space_group_IT_number 14
_symmetry_cell_setting monoclinic
_symmetry_space_group_name_Hall '-P 2yn'
_symmetry_space_group_name_H-M 'P 1 21/n 1'
_atom_sites_solution_hydrogens geom
_atom_sites_solution_primary direct
_atom_sites_solution_secondary difmap
_audit_creation_method SHELXL-97
_cell_angle_alpha 90.00
_cell_angle_beta 92.583(2)
_cell_angle_gamma 90.00
_cell_formula_units_Z 2
_cell_length_a 10.5108(3)
_cell_length_b 20.4120(6)
_cell_length_c 11.4447(3)
_cell_measurement_reflns_used 3553
_cell_measurement_temperature 296(2)
_cell_measurement_theta_max 70.87
_cell_measurement_theta_min 4.33
_cell_volume 2452.93(12)
_computing_structure_refinement 'SHELXL-97 (Sheldrick, 1997)'
_diffrn_ambient_temperature 296(2)
_diffrn_measured_fraction_theta_full 0.945
_diffrn_measured_fraction_theta_max 0.946
_diffrn_radiation_monochromator graphite
_diffrn_radiation_source 'fine-focus sealed tube'
_diffrn_radiation_type CuK\a
_diffrn_radiation_wavelength 1.54178
_diffrn_reflns_av_R_equivalents 0.0309
_diffrn_reflns_av_sigmaI/netI 0.0264
_diffrn_reflns_limit_h_max 12
_diffrn_reflns_limit_h_min -12
_diffrn_reflns_limit_k_max 23
_diffrn_reflns_limit_k_min -25
_diffrn_reflns_limit_l_max 13
_diffrn_reflns_limit_l_min -13
_diffrn_reflns_number 15757
_diffrn_reflns_theta_full 70.87
_diffrn_reflns_theta_max 70.87
_diffrn_reflns_theta_min 4.33
_exptl_absorpt_coefficient_mu 5.719
_exptl_absorpt_correction_T_max 0.4614
_exptl_absorpt_correction_T_min 0.3942
_exptl_absorpt_correction_type empirical
_exptl_absorpt_process_details sadabs
_exptl_crystal_colour colourless
_exptl_crystal_density_diffrn 1.478
_exptl_crystal_density_method 'not measured'
_exptl_crystal_description block
_exptl_crystal_F_000 1092
_exptl_crystal_size_max 0.20
_exptl_crystal_size_mid 0.20
_exptl_crystal_size_min 0.16
_refine_diff_density_max 1.368
_refine_diff_density_min -1.176
_refine_diff_density_rms 0.071
_refine_ls_extinction_method none
_refine_ls_goodness_of_fit_ref 1.049
_refine_ls_hydrogen_treatment constr
_refine_ls_matrix_type full
_refine_ls_number_parameters 265
_refine_ls_number_reflns 4467
_refine_ls_number_restraints 0
_refine_ls_restrained_S_all 1.049
_refine_ls_R_factor_all 0.0674
_refine_ls_R_factor_gt 0.0545
_refine_ls_shift/su_max 0.000
_refine_ls_shift/su_mean 0.000
_refine_ls_structure_factor_coef Fsqd
_refine_ls_weighting_details 'calc w=1/[\s^2^(Fo^2^)+(0.0689P)^2^+3.8321P] where P=(Fo^2^+2Fc^2^)/3'
_refine_ls_weighting_scheme calc
_refine_ls_wR_factor_gt 0.1441
_refine_ls_wR_factor_ref 0.1542
_reflns_number_gt 3553
_reflns_number_total 4467
_reflns_threshold_expression >2sigma(I)
_cod_data_source_file jo901766p_si_003.cif
_cod_data_source_block mdw329m
_cod_depositor_comments
;
The following automatic conversions were performed:
'_symmetry_cell_setting' value 'Monoclinic' changed to 'monoclinic'
according to '/home/saulius/struct/CIF-dictionaries/cif_core.dic'
dictionary named 'cif_core.dic' version 2.4.1 from 2010-06-29.

Automatic conversion script
Id: cif_fix_enum 1527 2010-12-29 10:47:43Z saulius 
;
_cod_original_sg_symbol_H-M P21/n
_cod_database_code 4024931

loop_
_symmetry_equiv_pos_as_xyz
'x, y, z'
'-x+1/2, y+1/2, -z+1/2'
'-x, -y, -z'
'x-1/2, -y-1/2, z-1/2'

loop_
_atom_site_label
_atom_site_type_symbol
_atom_site_fract_x
_atom_site_fract_y
_atom_site_fract_z
_atom_site_U_iso_or_equiv
_atom_site_adp_type
_atom_site_occupancy
_atom_site_symmetry_multiplicity
_atom_site_calc_flag
_atom_site_refinement_flags
_atom_site_disorder_assembly
_atom_site_disorder_group
C1 C -0.0418(4) 0.4506(2) 0.0697(5) 0.0645(12) Uani 1 1 d . . .
H1 H -0.0709 0.4170 0.1165 0.077 Uiso 1 1 calc R . .
C2 C 0.0879(4) 0.46262(19) 0.0672(4) 0.0472(9) Uani 1 1 d . . .
C3 C 0.1279(4) 0.5127(2) -0.0043(4) 0.0623(12) Uani 1 1 d . . .
H3 H 0.2144 0.5215 -0.0079 0.075 Uiso 1 1 calc R . .
C4 C 0.1780(4) 0.4248(2) 0.1362(4) 0.0515(10) Uani 1 1 d . . .
C5 C 0.2538(4) 0.3934(2) 0.1940(4) 0.0485(9) Uani 1 1 d . . .
C6 C 0.3418(3) 0.35348(18) 0.2611(4) 0.0445(9) Uani 1 1 d . . .
C7 C 0.3211(4) 0.3409(2) 0.3735(4) 0.0495(9) Uani 1 1 d . . .
C8 C 0.3953(4) 0.2947(2) 0.4484(4) 0.0519(9) Uani 1 1 d . . .
H8 H 0.3989 0.2519 0.4209 0.062 Uiso 1 1 calc R . .
C9 C 0.4563(4) 0.3057(3) 0.5477(4) 0.0622(12) Uani 1 1 d . . .
C10 C 0.6291(4) 0.3637(2) 0.2772(4) 0.0500(9) Uani 1 1 d . . .
C11 C 0.7512(5) 0.3395(3) 0.2854(6) 0.0848(17) Uani 1 1 d . . .
H11 H 0.7680 0.2994 0.2506 0.102 Uiso 1 1 calc R . .
C12 C 0.8497(5) 0.3725(4) 0.3435(7) 0.098(2) Uani 1 1 d . . .
H12 H 0.9307 0.3540 0.3482 0.118 Uiso 1 1 calc R . .
C13 C 0.8300(5) 0.4307(4) 0.3932(5) 0.0891(18) Uani 1 1 d . . .
H13 H 0.8963 0.4532 0.4319 0.107 Uiso 1 1 calc R . .
C14 C 0.7133(7) 0.4556(4) 0.3858(9) 0.128(3) Uani 1 1 d . . .
H14 H 0.6987 0.4964 0.4185 0.154 Uiso 1 1 calc R . .
C15 C 0.6122(5) 0.4223(3) 0.3304(7) 0.101(2) Uani 1 1 d . . .
H15 H 0.5311 0.4406 0.3297 0.122 Uiso 1 1 calc R . .
C16 C 0.4934(4) 0.2297(2) 0.2127(4) 0.0514(9) Uani 1 1 d . . .
C17 C 0.5972(5) 0.1925(3) 0.2472(7) 0.093(2) Uani 1 1 d . . .
H17 H 0.6740 0.2132 0.2665 0.112 Uiso 1 1 calc R . .
C18 C 0.5903(8) 0.1254(3) 0.2539(8) 0.116(3) Uani 1 1 d . . .
H18 H 0.6631 0.1018 0.2761 0.139 Uiso 1 1 calc R . .
C19 C 0.4819(8) 0.0934(3) 0.2294(5) 0.091(2) Uani 1 1 d . . .
H19 H 0.4787 0.0480 0.2347 0.110 Uiso 1 1 calc R . .
C20 C 0.3772(8) 0.1279(3) 0.1967(7) 0.111(2) Uani 1 1 d . . .
H20 H 0.3002 0.1065 0.1811 0.133 Uiso 1 1 calc R . .
C21 C 0.3842(6) 0.1956(3) 0.1862(6) 0.0925(19) Uani 1 1 d . . .
H21 H 0.3119 0.2185 0.1603 0.111 Uiso 1 1 calc R . .
C22 C 0.5005(4) 0.3418(2) 0.0325(4) 0.0544(10) Uani 1 1 d . . .
C23 C 0.3878(5) 0.3117(3) -0.0381(5) 0.0786(15) Uani 1 1 d . . .
H23A H 0.3958 0.3211 -0.1196 0.118 Uiso 1 1 calc R . .
H23B H 0.3098 0.3300 -0.0124 0.118 Uiso 1 1 calc R . .
H23C H 0.3872 0.2651 -0.0265 0.118 Uiso 1 1 calc R . .
C24 C 0.5016(5) 0.4158(2) 0.0133(5) 0.0721(13) Uani 1 1 d . . .
H24A H 0.5137 0.4250 -0.0678 0.108 Uiso 1 1 calc R . .
H24B H 0.5698 0.4350 0.0602 0.108 Uiso 1 1 calc R . .
H24C H 0.4219 0.4341 0.0352 0.108 Uiso 1 1 calc R . .
C25 C 0.6248(5) 0.3135(3) -0.0111(5) 0.0760(14) Uani 1 1 d . . .
H25A H 0.6261 0.2670 0.0007 0.114 Uiso 1 1 calc R . .
H25B H 0.6958 0.3330 0.0316 0.114 Uiso 1 1 calc R . .
H25C H 0.6305 0.3229 -0.0929 0.114 Uiso 1 1 calc R . .
Si1 Si 0.49376(9) 0.32126(5) 0.19443(9) 0.0433(3) Uani 1 1 d . . .
Cl4 Cl 0.19125(11) 0.37575(7) 0.44200(12) 0.0746(4) Uani 1 1 d . . .
Br1 Br 0.54261(6) 0.23651(3) 0.62730(6) 0.0861(3) Uani 1 1 d . . .
Br2 Br 0.46876(10) 0.38586(4) 0.62331(8) 0.1240(4) Uani 1 1 d . . .

loop_
_atom_site_aniso_label
_atom_site_aniso_U_11
_atom_site_aniso_U_22
_atom_site_aniso_U_33
_atom_site_aniso_U_23
_atom_site_aniso_U_13
_atom_site_aniso_U_12
C1 0.046(2) 0.062(3) 0.084(3) 0.030(2) -0.004(2) 0.003(2)
C2 0.0396(19) 0.048(2) 0.053(2) 0.0037(17) -0.0082(16) 0.0121(16)
C3 0.0327(19) 0.068(3) 0.085(3) 0.021(2) -0.008(2) 0.0042(19)
C4 0.044(2) 0.051(2) 0.058(2) 0.0021(18) -0.0070(18) 0.0084(18)
C5 0.0397(19) 0.049(2) 0.056(2) 0.0019(17) -0.0101(17) 0.0071(17)
C6 0.0352(18) 0.042(2) 0.055(2) 0.0030(16) -0.0112(16) 0.0011(15)
C7 0.0354(19) 0.054(2) 0.059(3) 0.0006(18) -0.0050(17) 0.0054(16)
C8 0.046(2) 0.061(2) 0.049(2) 0.0085(18) 0.0022(17) 0.0091(19)
C9 0.048(2) 0.074(3) 0.064(3) 0.015(2) -0.006(2) 0.009(2)
C10 0.040(2) 0.055(2) 0.053(2) 0.0033(18) -0.0054(17) 0.0005(17)
C11 0.052(3) 0.075(3) 0.124(5) -0.006(3) -0.032(3) 0.004(2)
C12 0.050(3) 0.105(5) 0.137(6) 0.008(4) -0.036(3) -0.008(3)
C13 0.066(3) 0.106(5) 0.093(4) -0.003(4) -0.025(3) -0.028(3)
C14 0.077(4) 0.100(5) 0.204(9) -0.067(6) -0.030(5) -0.007(4)
C15 0.059(3) 0.079(4) 0.163(7) -0.042(4) -0.030(4) 0.008(3)
C16 0.056(2) 0.045(2) 0.052(2) 0.0029(17) -0.0035(18) 0.0071(18)
C17 0.067(3) 0.065(3) 0.146(6) 0.032(3) -0.010(3) 0.013(3)
C18 0.107(5) 0.064(4) 0.176(8) 0.037(4) 0.004(5) 0.032(4)
C19 0.142(6) 0.047(3) 0.087(4) 0.015(3) 0.020(4) 0.017(4)
C20 0.122(6) 0.060(4) 0.148(7) 0.005(4) -0.019(5) -0.027(4)
C21 0.075(3) 0.058(3) 0.142(6) 0.013(3) -0.029(4) -0.002(3)
C22 0.053(2) 0.058(2) 0.051(2) 0.0063(19) -0.0053(18) 0.0015(19)
C23 0.085(4) 0.088(4) 0.060(3) 0.002(3) -0.019(3) -0.013(3)
C24 0.072(3) 0.067(3) 0.077(3) 0.022(3) 0.005(2) 0.002(2)
C25 0.078(3) 0.089(4) 0.062(3) 0.007(3) 0.010(2) 0.017(3)
Si1 0.0372(5) 0.0423(5) 0.0495(6) 0.0027(4) -0.0083(4) 0.0050(4)
Cl4 0.0499(6) 0.0958(9) 0.0782(8) 0.0021(6) 0.0044(5) 0.0250(6)
Br1 0.0724(4) 0.0997(5) 0.0842(4) 0.0377(3) -0.0185(3) 0.0108(3)
Br2 0.1555(8) 0.0991(6) 0.1111(6) -0.0235(4) -0.0630(5) 0.0239(5)

loop_
_atom_type_symbol
_atom_type_description
_atom_type_scat_dispersion_real
_atom_type_scat_dispersion_imag
_atom_type_scat_source
C C 0.0181 0.0091 'International Tables Vol C Tables 4.2.6.8 and 6.1.1.4'
H H 0.0000 0.0000 'International Tables Vol C Tables 4.2.6.8 and 6.1.1.4'
Si Si 0.2541 0.3302 'International Tables Vol C Tables 4.2.6.8 and 6.1.1.4'
Cl Cl 0.3639 0.7018 'International Tables Vol C Tables 4.2.6.8 and 6.1.1.4'
Br Br -0.6763 1.2805 'International Tables Vol C Tables 4.2.6.8 and 6.1.1.4'

loop_
_geom_angle_atom_site_label_1
_geom_angle_atom_site_label_2
_geom_angle_atom_site_label_3
_geom_angle
_geom_angle_site_symmetry_1
_geom_angle_site_symmetry_3
_geom_angle_publ_flag
C3 C1 C2 121.1(4) 3_565 . ?
C1 C2 C3 117.9(4) . . ?
C1 C2 C4 121.3(4) . . ?
C3 C2 C4 120.8(4) . . ?
C1 C3 C2 121.0(4) 3_565 . ?
C5 C4 C2 179.7(5) . . ?
C4 C5 C6 177.6(4) . . ?
C7 C6 C5 119.7(4) . . ?
C7 C6 Si1 119.4(3) . . ?
C5 C6 Si1 120.8(3) . . ?
C6 C7 C8 125.2(4) . . ?
C6 C7 Cl4 121.0(3) . . ?
C8 C7 Cl4 113.6(3) . . ?
C9 C8 C7 128.7(4) . . ?
C8 C9 Br2 125.7(4) . . ?
C8 C9 Br1 120.0(4) . . ?
Br2 C9 Br1 114.4(2) . . ?
C15 C10 C11 115.3(4) . . ?
C15 C10 Si1 121.3(3) . . ?
C11 C10 Si1 123.4(4) . . ?
C10 C11 C12 122.3(6) . . ?
C13 C12 C11 120.7(6) . . ?
C14 C13 C12 118.3(5) . . ?
C13 C14 C15 121.9(7) . . ?
C10 C15 C14 121.5(5) . . ?
C21 C16 C17 115.5(5) . . ?
C21 C16 Si1 119.2(3) . . ?
C17 C16 Si1 125.2(4) . . ?
C18 C17 C16 121.7(6) . . ?
C19 C18 C17 121.6(6) . . ?
C18 C19 C20 118.9(6) . . ?
C19 C20 C21 119.9(6) . . ?
C16 C21 C20 122.4(6) . . ?
C24 C22 C23 109.3(4) . . ?
C24 C22 C25 108.2(4) . . ?
C23 C22 C25 109.2(4) . . ?
C24 C22 Si1 111.0(3) . . ?
C23 C22 Si1 111.3(3) . . ?
C25 C22 Si1 107.7(3) . . ?
C16 Si1 C10 113.98(18) . . ?
C16 Si1 C22 109.1(2) . . ?
C10 Si1 C22 109.15(19) . . ?
C16 Si1 C6 106.90(18) . . ?
C10 Si1 C6 105.42(18) . . ?
C22 Si1 C6 112.33(18) . . ?

loop_
_geom_bond_atom_site_label_1
_geom_bond_atom_site_label_2
_geom_bond_distance
_geom_bond_site_symmetry_2
_geom_bond_publ_flag
C1 C3 1.371(6) 3_565 ?
C1 C2 1.386(6) . ?
C2 C3 1.386(6) . ?
C2 C4 1.431(5) . ?
C3 C1 1.371(6) 3_565 ?
C4 C5 1.198(5) . ?
C5 C6 1.430(5) . ?
C6 C7 1.339(6) . ?
C6 Si1 1.917(4) . ?
C7 C8 1.474(6) . ?
C7 Cl4 1.755(4) . ?
C8 C9 1.299(6) . ?
C9 Br2 1.853(5) . ?
C9 Br1 1.890(4) . ?
C10 C15 1.357(7) . ?
C10 C11 1.375(6) . ?
C10 Si1 1.884(4) . ?
C11 C12 1.381(7) . ?
C12 C13 1.338(9) . ?
C13 C14 1.327(9) . ?
C14 C15 1.390(8) . ?
C16 C21 1.364(7) . ?
C16 C17 1.373(6) . ?
C16 Si1 1.881(4) . ?
C17 C18 1.372(9) . ?
C18 C19 1.333(10) . ?
C19 C20 1.345(10) . ?
C20 C21 1.388(8) . ?
C22 C24 1.528(7) . ?
C22 C23 1.531(6) . ?
C22 C25 1.532(7) . ?
C22 Si1 1.904(4) . ?
